data_7222466
loop_
_publ_author_name
'Buffet, Jean-Charles'
'Arnold, Thomas'
'Turner, Zoe'
'Angpanitcharoen, Phakpoom'
'OHare, Dermot'

_publ_section_title
;
 Synthesis and characterisation of permethylindenyl zirconium complexes
 and their use in ethylene polymerisation
;
_journal_name_full 'RSC Adv.'
_journal_paper_doi 10.1039/C5RA20465H
_journal_year 2015
_chemical_formula_moiety 'C32 H42 Cl2 Si Zr'
_chemical_formula_sum 'C32 H42 Cl2 Si Zr'
_chemical_formula_weight 616.90
_chemical_name_systematic
;
 ?
;
_space_group_crystal_system monoclinic
_space_group_IT_number 14
_space_group_name_Hall '-P 2yn'
_space_group_name_H-M_alt 'P 1 21/n 1'
_symmetry_space_group_name_Hall '-P 2yn'
_symmetry_space_group_name_H-M 'P 1 21/n 1'
_atom_sites_solution_hydrogens geom
_audit_creation_method SHELXL-2014
_audit_update_record
;
2015-08-27 deposited with the CCDC.
2015-10-07 downloaded from the CCDC.
;
_cell_angle_alpha 90
_cell_angle_beta 96.8940(10)
_cell_angle_gamma 90
_cell_formula_units_Z 4
_cell_length_a 14.10780(10)
_cell_length_b 14.2840(2)
_cell_length_c 14.3753(2)
_cell_measurement_reflns_used 6774
_cell_measurement_temperature 150(2)
_cell_measurement_theta_max 27
_cell_measurement_theta_min 5
_cell_volume 2875.91(6)
_computing_cell_refinement 'DENZO/SCALEPACK (Otwinowski & Minor, 1997)'
_computing_data_collection 'COLLECT (Nonius, 2001).'
_computing_data_reduction 'DENZO/SCALEPACK (Otwinowski & Minor, 1997)'
_computing_molecular_graphics 'Ortep-3 for Windows (Farrugia, 1997)'
_computing_publication_material 'WinGX publication routines (Farrugia, 1999)'
_computing_structure_refinement 'SHELXL-2014 (Sheldrick, 2014)'
_computing_structure_solution
;
Palatinus, L.; Chapuis, G. J. Appl. Cryst. 2007, 40, 786-790.
;
_diffrn_ambient_temperature 150(2)
_diffrn_measured_fraction_theta_full 0.991
_diffrn_measured_fraction_theta_max 0.993
_diffrn_measurement_device Area
_diffrn_measurement_device_type 'Nonius KappaCCD'
_diffrn_measurement_method \w
_diffrn_radiation_monochromator graphite
_diffrn_radiation_type 'Mo K\a'
_diffrn_radiation_wavelength 0.71073
_diffrn_reflns_av_R_equivalents 0.0134
_diffrn_reflns_av_unetI/netI 0.0220
_diffrn_reflns_laue_measured_fraction_full 0.991
_diffrn_reflns_laue_measured_fraction_max 0.993
_diffrn_reflns_limit_h_max 18
_diffrn_reflns_limit_h_min -18
_diffrn_reflns_limit_k_max 18
_diffrn_reflns_limit_k_min -18
_diffrn_reflns_limit_l_max 18
_diffrn_reflns_limit_l_min -18
_diffrn_reflns_number 12519
_diffrn_reflns_point_group_measured_fraction_full 0.991
_diffrn_reflns_point_group_measured_fraction_max 0.993
_diffrn_reflns_theta_full 25.242
_diffrn_reflns_theta_max 27.487
_diffrn_reflns_theta_min 5.126
_exptl_absorpt_coefficient_mu 0.630
_exptl_absorpt_correction_T_max 0.85
_exptl_absorpt_correction_T_min 0.77
_exptl_absorpt_correction_type multi-scan
_exptl_absorpt_process_details 'DENZO/SCALEPACK (Otwinowski & Minor, 1997)'
_exptl_crystal_colour orange
_exptl_crystal_density_diffrn 1.425
_exptl_crystal_description block
_exptl_crystal_F_000 1288
_exptl_crystal_size_max 0.350
_exptl_crystal_size_mid 0.300
_exptl_crystal_size_min 0.250
_refine_diff_density_max 0.565
_refine_diff_density_min -0.526
_refine_diff_density_rms 0.066
_refine_ls_extinction_method none
_refine_ls_goodness_of_fit_ref 1.102
_refine_ls_hydrogen_treatment constr
_refine_ls_matrix_type full
_refine_ls_number_parameters 339
_refine_ls_number_reflns 6559
_refine_ls_number_restraints 0
_refine_ls_restrained_S_all 1.102
_refine_ls_R_factor_all 0.0345
_refine_ls_R_factor_gt 0.0295
_refine_ls_shift/su_max 0.003
_refine_ls_shift/su_mean 0.000
_refine_ls_structure_factor_coef Fsqd
_refine_ls_weighting_details 'w=1/[\s^2^(Fo^2^)+(0.0345P)^2^+2.0780P] where P=(Fo^2^+2Fc^2^)/3'
_refine_ls_weighting_scheme calc
_refine_ls_wR_factor_gt 0.0726
_refine_ls_wR_factor_ref 0.0760
_reflns_Friedel_coverage 0.000
_reflns_number_gt 5817
_reflns_number_total 6559
_reflns_threshold_expression 'I > 2\s(I)'
_cod_data_source_file c5ra20465h2.cif
_cod_data_source_block 201TAQA13
_cod_database_code 7222466
_shelx_space_group_comment
;
The symmetry employed for this shelxl refinement is uniquely defined
by the following loop, which should always be used as a source of
symmetry information in preference to the above space-group names.
They are only intended as comments.
;
_shelx_estimated_absorpt_t_min 0.810
_shelx_estimated_absorpt_t_max 0.858
_shelxl_version_number 2014-3

loop_
_space_group_symop_operation_xyz
'x, y, z'
'-x+1/2, y+1/2, -z+1/2'
'-x, -y, -z'
'x-1/2, -y-1/2, z-1/2'

loop_
_atom_site_label
_atom_site_type_symbol
_atom_site_fract_x
_atom_site_fract_y
_atom_site_fract_z
_atom_site_U_iso_or_equiv
_atom_site_adp_type
_atom_site_occupancy
_atom_site_site_symmetry_order
_atom_site_calc_flag
_atom_site_refinement_flags_posn
_atom_site_refinement_flags_adp
C1 C 0.09271(12) 0.40948(12) 0.90916(12) 0.0181(3) Uani 1 1 d . .
C2 C 0.05073(12) 0.36603(12) 0.98594(12) 0.0191(3) Uani 1 1 d . .
C3 C 0.09637(12) 0.39767(12) 1.07294(12) 0.0198(3) Uani 1 1 d . .
C4 C 0.23726(13) 0.51403(13) 1.11666(12) 0.0213(3) Uani 1 1 d . .
C5 C 0.29464(13) 0.57798(13) 1.07821(13) 0.0243(4) Uani 1 1 d . .
C6 C 0.28385(13) 0.59568(13) 0.97927(13) 0.0236(4) Uani 1 1 d . .
C7 C 0.21851(12) 0.54726(12) 0.91774(12) 0.0205(3) Uani 1 1 d . .
C8 C 0.16323(12) 0.47439(12) 0.95433(12) 0.0180(3) Uani 1 1 d . .
C9 C 0.16869(12) 0.46345(12) 1.05469(12) 0.0187(3) Uani 1 1 d . .
C10 C -0.03120(13) 0.29767(13) 0.97814(14) 0.0253(4) Uani 1 1 d . .
H10A H -0.0381 0.2720 1.0402 0.038 Uiso 1 1 calc R U
H10B H -0.0186 0.2466 0.9357 0.038 Uiso 1 1 calc R U
H10C H -0.0902 0.3299 0.9534 0.038 Uiso 1 1 calc R U
C11 C 0.06378(14) 0.37524(15) 1.16644(13) 0.0283(4) Uani 1 1 d . .
H11A H 0.0084 0.3334 1.1573 0.042 Uiso 1 1 calc R U
H11B H 0.0461 0.4333 1.1964 0.042 Uiso 1 1 calc R U
H11C H 0.1157 0.3444 1.2065 0.042 Uiso 1 1 calc R U
C12 C 0.25132(14) 0.49009(15) 1.21978(13) 0.0285(4) Uani 1 1 d . .
H12A H 0.3071 0.5237 1.2504 0.043 Uiso 1 1 calc R U
H12B H 0.2615 0.4225 1.2274 0.043 Uiso 1 1 calc R U
H12C H 0.1945 0.5085 1.2484 0.043 Uiso 1 1 calc R U
C13 C 0.37080(17) 0.63170(17) 1.13914(16) 0.0391(5) Uani 1 1 d . .
H13A H 0.3652 0.6189 1.2052 0.059 Uiso 1 1 calc R U
H13B H 0.3626 0.6989 1.1270 0.059 Uiso 1 1 calc R U
H13C H 0.4340 0.6121 1.1247 0.059 Uiso 1 1 calc R U
C14 C 0.34508(15) 0.67047(15) 0.94178(16) 0.0335(5) Uani 1 1 d . .
H14A H 0.3310 0.6736 0.8734 0.050 Uiso 1 1 calc R U
H14B H 0.4126 0.6551 0.9587 0.050 Uiso 1 1 calc R U
H14C H 0.3313 0.7312 0.9689 0.050 Uiso 1 1 calc R U
C15 C 0.19658(14) 0.57890(14) 0.81762(13) 0.0273(4) Uani 1 1 d . .
H15A H 0.1877 0.6469 0.8159 0.041 Uiso 1 1 calc R U
H15B H 0.1380 0.5483 0.7890 0.041 Uiso 1 1 calc R U
H15C H 0.2497 0.5620 0.7828 0.041 Uiso 1 1 calc R U
C16 C 0.16979(12) 0.25596(12) 0.81953(11) 0.0185(3) Uani 1 1 d . .
C17 C 0.27094(12) 0.27856(13) 0.83109(12) 0.0198(3) Uani 1 1 d . .
C18 C 0.32334(12) 0.20889(12) 0.88461(12) 0.0195(3) Uani 1 1 d . .
C19 C 0.27070(12) 0.05669(12) 0.96471(12) 0.0199(3) Uani 1 1 d . .
C20 C 0.19573(13) -0.00477(13) 0.96354(12) 0.0218(3) Uani 1 1 d . .
C21 C 0.10588(12) 0.01367(12) 0.90756(12) 0.0205(3) Uani 1 1 d . .
C22 C 0.08962(12) 0.09661(12) 0.85860(12) 0.0193(3) Uani 1 1 d . .
C23 C 0.16414(12) 0.16516(12) 0.86418(11) 0.0172(3) Uani 1 1 d . .
C24 C 0.25701(12) 0.14022(12) 0.90972(11) 0.0178(3) Uani 1 1 d . .
C25 C 0.31820(14) 0.36049(14) 0.78943(14) 0.0280(4) Uani 1 1 d . .
H25A H 0.3836 0.3672 0.8204 0.042 Uiso 1 1 calc R U
H25B H 0.2822 0.4177 0.7986 0.042 Uiso 1 1 calc R U
H25C H 0.3196 0.3499 0.7223 0.042 Uiso 1 1 calc R U
C26 C 0.43064(13) 0.20124(14) 0.89652(15) 0.0269(4) Uani 1 1 d . .
H26A H 0.4565 0.2396 0.8490 0.040 Uiso 1 1 calc R U
H26B H 0.4491 0.1358 0.8892 0.040 Uiso 1 1 calc R U
H26C H 0.4561 0.2234 0.9591 0.040 Uiso 1 1 calc R U
C27 C 0.36344(13) 0.04194(14) 1.02823(13) 0.0256(4) Uani 1 1 d . .
H27A H 0.3501 0.0104 1.0858 0.038 Uiso 1 1 calc R U
H27B H 0.3935 0.1027 1.0439 0.038 Uiso 1 1 calc R U
H27C H 0.4066 0.0032 0.9959 0.038 Uiso 1 1 calc R U
C28 C 0.20656(16) -0.09532(14) 1.01845(16) 0.0330(4) Uani 1 1 d . .
H28A H 0.2738 -0.1045 1.0427 0.050 Uiso 1 1 calc R U
H28B H 0.1847 -0.1477 0.9773 0.050 Uiso 1 1 calc R U
H28C H 0.1682 -0.0923 1.0708 0.050 Uiso 1 1 calc R U
C29 C 0.02854(14) -0.05990(14) 0.90153(15) 0.0281(4) Uani 1 1 d . .
H29A H -0.0325 -0.0319 0.8760 0.042 Uiso 1 1 calc R U
H29B H 0.0233 -0.0848 0.9642 0.042 Uiso 1 1 calc R U
H29C H 0.0446 -0.1108 0.8605 0.042 Uiso 1 1 calc R U
C30 C 0.00238(13) 0.10821(14) 0.78772(14) 0.0272(4) Uani 1 1 d . .
H30A H -0.0105 0.0494 0.7534 0.041 Uiso 1 1 calc R U
H30B H 0.0137 0.1582 0.7437 0.041 Uiso 1 1 calc R U
H30C H -0.0526 0.1245 0.8201 0.041 Uiso 1 1 calc R U
C31 C -0.05243(14) 0.32357(15) 0.75555(15) 0.0303(4) Uani 1 1 d . .
H31A H -0.0894 0.3818 0.7515 0.045 Uiso 1 1 calc R U
H31B H -0.0752 0.2825 0.8027 0.045 Uiso 1 1 calc R U
H31C H -0.0604 0.2921 0.6945 0.045 Uiso 1 1 calc R U
C32 C 0.10154(16) 0.41306(15) 0.68045(13) 0.0303(4) Uani 1 1 d . .
H32A H 0.0926 0.3696 0.6274 0.045 Uiso 1 1 calc R U
H32B H 0.1674 0.4362 0.6882 0.045 Uiso 1 1 calc R U
H32C H 0.0574 0.4659 0.6686 0.045 Uiso 1 1 calc R U
Cl1 Cl 0.18672(4) 0.19450(3) 1.11039(3) 0.02777(11) Uani 1 1 d . .
Cl2 Cl 0.37101(3) 0.35502(3) 1.04949(3) 0.02791(11) Uani 1 1 d . .
Si1 Si 0.07702(3) 0.35094(3) 0.78973(3) 0.01999(11) Uani 1 1 d . .
Zr1 Zr 0.21367(2) 0.30095(2) 0.98530(2) 0.01494(6) Uani 1 1 d . .

loop_
_atom_site_aniso_label
_atom_site_aniso_U_11
_atom_site_aniso_U_22
_atom_site_aniso_U_33
_atom_site_aniso_U_23
_atom_site_aniso_U_13
_atom_site_aniso_U_12
C1 0.0164(7) 0.0169(8) 0.0204(8) 0.0034(6) -0.0002(6) 0.0006(6)
C2 0.0166(8) 0.0181(8) 0.0227(8) 0.0023(6) 0.0026(6) 0.0014(6)
C3 0.0205(8) 0.0183(8) 0.0211(8) 0.0007(6) 0.0046(6) 0.0012(7)
C4 0.0233(8) 0.0195(8) 0.0210(8) -0.0024(7) 0.0016(7) 0.0039(7)
C5 0.0223(8) 0.0228(9) 0.0269(9) -0.0052(7) -0.0002(7) -0.0012(7)
C6 0.0222(8) 0.0196(9) 0.0291(9) 0.0010(7) 0.0042(7) -0.0023(7)
C7 0.0208(8) 0.0189(8) 0.0217(8) 0.0020(7) 0.0023(6) -0.0007(7)
C8 0.0177(8) 0.0172(8) 0.0192(8) 0.0000(6) 0.0024(6) 0.0013(6)
C9 0.0191(8) 0.0177(8) 0.0194(8) 0.0012(6) 0.0032(6) 0.0026(6)
C10 0.0217(9) 0.0257(10) 0.0287(10) 0.0031(7) 0.0039(7) -0.0054(7)
C11 0.0322(10) 0.0307(10) 0.0241(9) -0.0003(8) 0.0122(8) -0.0020(8)
C12 0.0313(10) 0.0325(10) 0.0209(9) -0.0032(8) -0.0005(7) -0.0002(8)
C13 0.0393(12) 0.0432(13) 0.0330(11) -0.0053(9) -0.0036(9) -0.0178(10)
C14 0.0327(10) 0.0296(10) 0.0383(11) 0.0019(9) 0.0043(9) -0.0129(9)
C15 0.0311(10) 0.0247(9) 0.0255(9) 0.0081(7) 0.0009(7) -0.0060(8)
C16 0.0214(8) 0.0200(8) 0.0141(7) -0.0014(6) 0.0016(6) -0.0032(7)
C17 0.0200(8) 0.0241(9) 0.0158(8) -0.0016(6) 0.0039(6) -0.0037(7)
C18 0.0174(8) 0.0232(9) 0.0184(8) -0.0044(6) 0.0038(6) -0.0021(7)
C19 0.0204(8) 0.0212(8) 0.0180(8) -0.0035(7) 0.0027(6) 0.0044(7)
C20 0.0270(9) 0.0187(8) 0.0206(8) -0.0009(7) 0.0057(7) 0.0018(7)
C21 0.0214(8) 0.0192(8) 0.0219(8) -0.0036(7) 0.0058(6) -0.0016(7)
C22 0.0176(8) 0.0215(9) 0.0189(8) -0.0033(6) 0.0023(6) -0.0020(7)
C23 0.0175(8) 0.0186(8) 0.0155(7) -0.0022(6) 0.0020(6) -0.0006(6)
C24 0.0172(7) 0.0198(8) 0.0163(8) -0.0048(6) 0.0021(6) -0.0007(6)
C25 0.0267(9) 0.0309(10) 0.0274(10) 0.0033(8) 0.0072(7) -0.0075(8)
C26 0.0169(8) 0.0294(10) 0.0345(10) -0.0048(8) 0.0037(7) -0.0018(7)
C27 0.0236(9) 0.0275(9) 0.0246(9) -0.0007(7) -0.0018(7) 0.0047(7)
C28 0.0381(11) 0.0245(10) 0.0360(11) 0.0070(8) 0.0026(9) 0.0014(8)
C29 0.0274(9) 0.0224(9) 0.0354(10) -0.0007(8) 0.0071(8) -0.0063(8)
C30 0.0207(8) 0.0276(10) 0.0314(10) -0.0005(8) -0.0047(7) -0.0051(7)
C31 0.0255(9) 0.0294(10) 0.0329(10) 0.0017(8) -0.0096(8) 0.0020(8)
C32 0.0417(11) 0.0284(10) 0.0192(9) 0.0046(7) -0.0028(8) -0.0012(9)
Cl1 0.0425(3) 0.0220(2) 0.0203(2) 0.00584(16) 0.01012(18) 0.00597(18)
Cl2 0.0184(2) 0.0305(2) 0.0329(2) -0.01136(19) -0.00476(17) 0.00146(17)
Si1 0.0217(2) 0.0200(2) 0.0170(2) 0.00271(18) -0.00290(17) -0.00163(19)
Zr1 0.01535(9) 0.01575(9) 0.01343(9) 0.00036(5) 0.00059(6) -0.00028(6)

loop_
_atom_type_symbol
_atom_type_description
_atom_type_scat_dispersion_real
_atom_type_scat_dispersion_imag
_atom_type_scat_source
C C 0.0030 0.0020 'International Tables Vol C Tables 4.2.6.8 and 6.1.1.4'
H H 0.0000 0.0000 'International Tables Vol C Tables 4.2.6.8 and 6.1.1.4'
Cl Cl 0.1480 0.1590 'International Tables Vol C Tables 4.2.6.8 and 6.1.1.4'
Si Si 0.0820 0.0700 'International Tables Vol C Tables 4.2.6.8 and 6.1.1.4'
Zr Zr -2.9670 0.5600 'International Tables Vol C Tables 4.2.6.8 and 6.1.1.4'

loop_
_geom_angle_atom_site_label_1
_geom_angle_atom_site_label_2
_geom_angle_atom_site_label_3
_geom_angle
C2 C1 C8 104.62(14)
C2 C1 Si1 119.00(12)
C8 C1 Si1 133.13(13)
C2 C1 Zr1 73.58(9)
C8 C1 Zr1 78.61(9)
Si1 C1 Zr1 97.12(7)
C3 C2 C1 110.64(15)
C3 C2 C10 122.54(16)
C1 C2 C10 126.81(16)
C3 C2 Zr1 78.39(10)
C1 C2 Zr1 72.24(9)
C10 C2 Zr1 117.37(12)
C2 C3 C9 107.86(15)
C2 C3 C11 124.57(16)
C9 C3 C11 127.05(16)
C2 C3 Zr1 69.44(10)
C9 C3 Zr1 75.57(10)
C11 C3 Zr1 126.92(12)
C5 C4 C9 118.08(16)
C5 C4 C12 121.92(17)
C9 C4 C12 119.75(16)
C4 C5 C6 121.10(16)
C4 C5 C13 120.96(18)
C6 C5 C13 117.94(17)
C7 C6 C5 121.93(16)
C7 C6 C14 119.36(17)
C5 C6 C14 118.71(17)
C6 C7 C8 118.49(16)
C6 C7 C15 120.39(16)
C8 C7 C15 120.61(15)
C7 C8 C9 118.54(15)
C7 C8 C1 132.07(16)
C9 C8 C1 109.18(15)
C7 C8 Zr1 127.08(11)
C9 C8 Zr1 75.24(10)
C1 C8 Zr1 68.15(9)
C4 C9 C3 131.30(16)
C4 C9 C8 121.24(15)
C3 C9 C8 107.45(15)
C4 C9 Zr1 120.36(11)
C3 C9 Zr1 72.60(10)
C8 C9 Zr1 72.75(9)
C2 C10 H10A 109.5
C2 C10 H10B 109.5
H10A C10 H10B 109.5
C2 C10 H10C 109.5
H10A C10 H10C 109.5
H10B C10 H10C 109.5
C3 C11 H11A 109.5
C3 C11 H11B 109.5
H11A C11 H11B 109.5
C3 C11 H11C 109.5
H11A C11 H11C 109.5
H11B C11 H11C 109.5
C4 C12 H12A 109.5
C4 C12 H12B 109.5
H12A C12 H12B 109.5
C4 C12 H12C 109.5
H12A C12 H12C 109.5
H12B C12 H12C 109.5
C5 C13 H13A 109.5
C5 C13 H13B 109.5
H13A C13 H13B 109.5
C5 C13 H13C 109.5
H13A C13 H13C 109.5
H13B C13 H13C 109.5
C6 C14 H14A 109.5
C6 C14 H14B 109.5
H14A C14 H14B 109.5
C6 C14 H14C 109.5
H14A C14 H14C 109.5
H14B C14 H14C 109.5
C7 C15 H15A 109.5
C7 C15 H15B 109.5
H15A C15 H15B 109.5
C7 C15 H15C 109.5
H15A C15 H15C 109.5
H15B C15 H15C 109.5
C17 C16 C23 104.65(14)
C17 C16 Si1 120.54(13)
C23 C16 Si1 131.65(13)
C17 C16 Zr1 72.74(9)
C23 C16 Zr1 80.04(9)
Si1 C16 Zr1 96.77(7)
C18 C17 C16 110.40(15)
C18 C17 C25 122.46(16)
C16 C17 C25 127.06(16)
C18 C17 Zr1 78.95(10)
C16 C17 Zr1 73.07(9)
C25 C17 Zr1 117.67(12)
C17 C18 C24 107.77(15)
C17 C18 C26 124.50(16)
C24 C18 C26 126.85(16)
C17 C18 Zr1 68.84(10)
C24 C18 Zr1 75.84(9)
C26 C18 Zr1 129.08(12)
C20 C19 C24 118.26(16)
C20 C19 C27 121.72(17)
C24 C19 C27 119.83(16)
C19 C20 C21 120.95(16)
C19 C20 C28 120.71(17)
C21 C20 C28 118.31(17)
C22 C21 C20 121.44(16)
C22 C21 C29 119.50(16)
C20 C21 C29 119.06(16)
C21 C22 C23 118.78(15)
C21 C22 C30 120.63(16)
C23 C22 C30 119.76(16)
C22 C23 C24 118.63(15)
C22 C23 C16 131.62(15)
C24 C23 C16 109.08(14)
C22 C23 Zr1 132.29(11)
C24 C23 Zr1 74.18(9)
C16 C23 Zr1 67.17(9)
C19 C24 C18 131.41(16)
C19 C24 C23 120.88(15)
C18 C24 C23 107.64(15)
C19 C24 Zr1 121.31(11)
C18 C24 Zr1 72.48(9)
C23 C24 Zr1 74.26(9)
C17 C25 H25A 109.5
C17 C25 H25B 109.5
H25A C25 H25B 109.5
C17 C25 H25C 109.5
H25A C25 H25C 109.5
H25B C25 H25C 109.5
C18 C26 H26A 109.5
C18 C26 H26B 109.5
H26A C26 H26B 109.5
C18 C26 H26C 109.5
H26A C26 H26C 109.5
H26B C26 H26C 109.5
C19 C27 H27A 109.5
C19 C27 H27B 109.5
H27A C27 H27B 109.5
C19 C27 H27C 109.5
H27A C27 H27C 109.5
H27B C27 H27C 109.5
C20 C28 H28A 109.5
C20 C28 H28B 109.5
H28A C28 H28B 109.5
C20 C28 H28C 109.5
H28A C28 H28C 109.5
H28B C28 H28C 109.5
C21 C29 H29A 109.5
C21 C29 H29B 109.5
H29A C29 H29B 109.5
C21 C29 H29C 109.5
H29A C29 H29C 109.5
H29B C29 H29C 109.5
C22 C30 H30A 109.5
C22 C30 H30B 109.5
H30A C30 H30B 109.5
C22 C30 H30C 109.5
H30A C30 H30C 109.5
H30B C30 H30C 109.5
Si1 C31 H31A 109.5
Si1 C31 H31B 109.5
H31A C31 H31B 109.5
Si1 C31 H31C 109.5
H31A C31 H31C 109.5
H31B C31 H31C 109.5
Si1 C32 H32A 109.5
Si1 C32 H32B 109.5
H32A C32 H32B 109.5
Si1 C32 H32C 109.5
H32A C32 H32C 109.5
H32B C32 H32C 109.5
C32 Si1 C31 98.70(10)
C32 Si1 C16 109.66(9)
C31 Si1 C16 122.26(9)
C32 Si1 C1 122.46(9)
C31 Si1 C1 109.45(9)
C16 Si1 C1 96.22(7)
Cl1 Zr1 Cl2 97.797(19)
Cl1 Zr1 C1 124.30(4)
Cl2 Zr1 C1 121.49(4)
Cl1 Zr1 C17 133.10(5)
Cl2 Zr1 C17 89.98(4)
C1 Zr1 C17 88.08(6)
Cl1 Zr1 C16 120.61(4)
Cl2 Zr1 C16 124.12(4)
C1 Zr1 C16 69.85(6)
C17 Zr1 C16 34.19(5)
Cl1 Zr1 C2 90.25(4)
Cl2 Zr1 C2 133.27(4)
C1 Zr1 C2 34.18(5)
C17 Zr1 C2 117.06(6)
C16 Zr1 C2 88.62(6)
Cl1 Zr1 C3 78.90(4)
Cl2 Zr1 C3 104.69(4)
C1 Zr1 C3 55.42(6)
C17 Zr1 C3 143.23(6)
C16 Zr1 C3 120.36(6)
C2 Zr1 C3 32.17(6)
Cl1 Zr1 C18 104.66(4)
Cl2 Zr1 C18 78.13(4)
C1 Zr1 C18 119.86(6)
C17 Zr1 C18 32.21(6)
C16 Zr1 C18 55.18(5)
C2 Zr1 C18 143.65(6)
C3 Zr1 C18 175.25(5)
Cl1 Zr1 C8 131.42(4)
Cl2 Zr1 C8 88.91(4)
C1 Zr1 C8 33.25(5)
C17 Zr1 C8 94.70(6)
C16 Zr1 C8 92.91(6)
C2 Zr1 C8 53.78(5)
C3 Zr1 C8 53.04(5)
C18 Zr1 C8 123.74(5)
Cl1 Zr1 C9 101.88(4)
Cl2 Zr1 C9 80.00(4)
C1 Zr1 C9 55.11(5)
C17 Zr1 C9 125.01(6)
C16 Zr1 C9 123.36(6)
C2 Zr1 C9 53.33(5)
C3 Zr1 C9 31.83(5)
C18 Zr1 C9 147.50(5)
C8 Zr1 C9 32.01(5)
Cl1 Zr1 C24 79.88(4)
Cl2 Zr1 C24 100.76(4)
C1 Zr1 C24 123.11(5)
C17 Zr1 C24 53.25(6)
C16 Zr1 C24 54.68(5)
C2 Zr1 C24 125.96(5)
C3 Zr1 C24 148.70(5)
C18 Zr1 C24 31.68(5)
C8 Zr1 C24 146.00(5)
C9 Zr1 C24 178.00(5)
Cl1 Zr1 C23 88.61(4)
Cl2 Zr1 C23 129.91(4)
C1 Zr1 C23 93.14(5)
C17 Zr1 C23 53.34(5)
C16 Zr1 C23 32.79(5)
C2 Zr1 C23 96.06(5)
C3 Zr1 C23 125.22(5)
C18 Zr1 C23 52.41(5)
C8 Zr1 C23 122.74(5)
C9 Zr1 C23 147.06(5)
C24 Zr1 C23 31.56(5)

loop_
_geom_bond_atom_site_label_1
_geom_bond_atom_site_label_2
_geom_bond_distance
C1 C2 1.453(2)
C1 C8 1.455(2)
C1 Si1 1.8986(18)
C1 Zr1 2.4628(16)
C2 C3 1.411(2)
C2 C10 1.507(2)
C2 Zr1 2.4807(17)
C3 C9 1.434(2)
C3 C11 1.506(2)
C3 Zr1 2.5952(17)
C4 C5 1.379(3)
C4 C9 1.430(2)
C4 C12 1.511(2)
C5 C6 1.435(3)
C5 C13 1.511(3)
C6 C7 1.384(3)
C6 C14 1.513(3)
C7 C8 1.438(2)
C7 C15 1.505(2)
C8 C9 1.444(2)
C8 Zr1 2.6012(17)
C9 Zr1 2.6339(17)
C10 H10A 0.9800
C10 H10B 0.9800
C10 H10C 0.9800
C11 H11A 0.9800
C11 H11B 0.9800
C11 H11C 0.9800
C12 H12A 0.9800
C12 H12B 0.9800
C12 H12C 0.9800
C13 H13A 0.9800
C13 H13B 0.9800
C13 H13C 0.9800
C14 H14A 0.9800
C14 H14B 0.9800
C14 H14C 0.9800
C15 H15A 0.9800
C15 H15B 0.9800
C15 H15C 0.9800
C16 C17 1.453(2)
C16 C23 1.454(2)
C16 Si1 1.8979(18)
C16 Zr1 2.4740(16)
C17 C18 1.411(3)
C17 C25 1.506(2)
C17 Zr1 2.4697(17)
C18 C24 1.431(2)
C18 C26 1.507(2)
C18 Zr1 2.5992(17)
C19 C20 1.373(3)
C19 C24 1.431(2)
C19 C27 1.518(2)
C20 C21 1.442(3)
C20 C28 1.513(3)
C21 C22 1.383(3)
C21 C29 1.510(2)
C22 C23 1.432(2)
C22 C30 1.510(2)
C23 C24 1.438(2)
C23 Zr1 2.6439(17)
C24 Zr1 2.6428(17)
C25 H25A 0.9800
C25 H25B 0.9800
C25 H25C 0.9800
C26 H26A 0.9800
C26 H26B 0.9800
C26 H26C 0.9800
C27 H27A 0.9800
C27 H27B 0.9800
C27 H27C 0.9800
C28 H28A 0.9800
C28 H28B 0.9800
C28 H28C 0.9800
C29 H29A 0.9800
C29 H29B 0.9800
C29 H29C 0.9800
C30 H30A 0.9800
C30 H30B 0.9800
C30 H30C 0.9800
C31 Si1 1.875(2)
C31 H31A 0.9800
C31 H31B 0.9800
C31 H31C 0.9800
C32 Si1 1.872(2)
C32 H32A 0.9800
C32 H32B 0.9800
C32 H32C 0.9800
Cl1 Zr1 2.4195(5)
Cl2 Zr1 2.4255(4)

loop_
_geom_torsion_atom_site_label_1
_geom_torsion_atom_site_label_2
_geom_torsion_atom_site_label_3
_geom_torsion_atom_site_label_4
_geom_torsion
C8 C1 C2 C3 -3.43(19)
Si1 C1 C2 C3 158.84(12)
Zr1 C1 C2 C3 69.73(13)
C8 C1 C2 C10 175.54(16)
Si1 C1 C2 C10 -22.2(2)
Zr1 C1 C2 C10 -111.30(17)
C8 C1 C2 Zr1 -73.16(11)
Si1 C1 C2 Zr1 89.11(11)
C1 C2 C3 C9 0.6(2)
C10 C2 C3 C9 -178.41(16)
Zr1 C2 C3 C9 66.39(12)
C1 C2 C3 C11 172.84(16)
C10 C2 C3 C11 -6.2(3)
Zr1 C2 C3 C11 -121.38(17)
C1 C2 C3 Zr1 -65.78(12)
C10 C2 C3 Zr1 115.19(16)
C9 C4 C5 C6 2.1(3)
C12 C4 C5 C6 176.26(17)
C9 C4 C5 C13 -178.03(18)
C12 C4 C5 C13 -3.8(3)
C4 C5 C6 C7 -2.6(3)
C13 C5 C6 C7 177.52(19)
C4 C5 C6 C14 176.63(18)
C13 C5 C6 C14 -3.3(3)
C5 C6 C7 C8 -2.8(3)
C14 C6 C7 C8 178.00(17)
C5 C6 C7 C15 169.06(17)
C14 C6 C7 C15 -10.1(3)
C6 C7 C8 C9 8.3(2)
C15 C7 C8 C9 -163.52(16)
C6 C7 C8 C1 -177.47(18)
C15 C7 C8 C1 10.7(3)
C6 C7 C8 Zr1 -84.4(2)
C15 C7 C8 Zr1 103.76(18)
C2 C1 C8 C7 -169.65(18)
Si1 C1 C8 C7 31.8(3)
Zr1 C1 C8 C7 120.87(19)
C2 C1 C8 C9 4.96(18)
Si1 C1 C8 C9 -153.64(14)
Zr1 C1 C8 C9 -64.52(12)
C2 C1 C8 Zr1 69.48(11)
Si1 C1 C8 Zr1 -89.12(15)
C5 C4 C9 C3 -175.87(18)
C12 C4 C9 C3 9.8(3)
C5 C4 C9 C8 3.7(3)
C12 C4 C9 C8 -170.59(16)
C5 C4 C9 Zr1 91.07(18)
C12 C4 C9 Zr1 -83.26(18)
C2 C3 C9 C4 -177.82(18)
C11 C3 C9 C4 10.2(3)
Zr1 C3 C9 C4 -115.46(19)
C2 C3 C9 C8 2.53(19)
C11 C3 C9 C8 -169.45(17)
Zr1 C3 C9 C8 64.89(11)
C2 C3 C9 Zr1 -62.36(12)
C11 C3 C9 Zr1 125.66(18)
C7 C8 C9 C4 -9.0(2)
C1 C8 C9 C4 175.56(15)
Zr1 C8 C9 C4 115.51(16)
C7 C8 C9 C3 170.70(15)
C1 C8 C9 C3 -4.74(19)
Zr1 C8 C9 C3 -64.79(12)
C7 C8 C9 Zr1 -124.50(15)
C1 C8 C9 Zr1 60.05(11)
C23 C16 C17 C18 -3.52(19)
Si1 C16 C17 C18 158.63(12)
Zr1 C16 C17 C18 70.92(12)
C23 C16 C17 C25 173.33(17)
Si1 C16 C17 C25 -24.5(2)
Zr1 C16 C17 C25 -112.23(18)
C23 C16 C17 Zr1 -74.44(11)
Si1 C16 C17 Zr1 87.71(11)
C16 C17 C18 C24 -0.64(19)
C25 C17 C18 C24 -177.66(16)
Zr1 C17 C18 C24 66.46(12)
C16 C17 C18 C26 169.25(16)
C25 C17 C18 C26 -7.8(3)
Zr1 C17 C18 C26 -123.66(17)
C16 C17 C18 Zr1 -67.10(12)
C25 C17 C18 Zr1 115.88(17)
C24 C19 C20 C21 0.7(2)
C27 C19 C20 C21 175.70(16)
C24 C19 C20 C28 178.58(16)
C27 C19 C20 C28 -6.5(3)
C19 C20 C21 C22 -4.7(3)
C28 C20 C21 C22 177.35(17)
C19 C20 C21 C29 174.49(16)
C28 C20 C21 C29 -3.4(2)
C20 C21 C22 C23 0.0(2)
C29 C21 C22 C23 -179.25(16)
C20 C21 C22 C30 169.49(16)
C29 C21 C22 C30 -9.7(3)
C21 C22 C23 C24 8.4(2)
C30 C22 C23 C24 -161.22(16)
C21 C22 C23 C16 177.88(17)
C30 C22 C23 C16 8.3(3)
C21 C22 C23 Zr1 -86.0(2)
C30 C22 C23 Zr1 104.39(18)
C17 C16 C23 C22 -163.87(17)
Si1 C16 C23 C22 36.8(3)
Zr1 C16 C23 C22 127.05(18)
C17 C16 C23 C24 6.37(18)
Si1 C16 C23 C24 -152.93(13)
Zr1 C16 C23 C24 -62.70(12)
C17 C16 C23 Zr1 69.07(11)
Si1 C16 C23 Zr1 -90.23(14)
C20 C19 C24 C18 -168.66(17)
C27 C19 C24 C18 16.3(3)
C20 C19 C24 C23 7.9(2)
C27 C19 C24 C23 -167.18(15)
C20 C19 C24 Zr1 97.53(17)
C27 C19 C24 Zr1 -77.54(18)
C17 C18 C24 C19 -178.47(17)
C26 C18 C24 C19 11.9(3)
Zr1 C18 C24 C19 -116.62(18)
C17 C18 C24 C23 4.64(19)
C26 C18 C24 C23 -164.94(17)
Zr1 C18 C24 C23 66.50(11)
C17 C18 C24 Zr1 -61.85(12)
C26 C18 C24 Zr1 128.57(18)
C22 C23 C24 C19 -12.5(2)
C16 C23 C24 C19 175.77(15)
Zr1 C23 C24 C19 117.42(15)
C22 C23 C24 C18 164.75(15)
C16 C23 C24 C18 -6.95(18)
Zr1 C23 C24 C18 -65.30(11)
C22 C23 C24 Zr1 -129.95(15)
C16 C23 C24 Zr1 58.35(11)
C17 C16 Si1 C32 55.61(15)
C23 C16 Si1 C32 -147.78(16)
Zr1 C16 Si1 C32 129.54(8)
C17 C16 Si1 C31 170.15(13)
C23 C16 Si1 C31 -33.2(2)
Zr1 C16 Si1 C31 -115.92(9)
C17 C16 Si1 C1 -72.14(14)
C23 C16 Si1 C1 84.47(16)
Zr1 C16 Si1 C1 1.79(7)
C2 C1 Si1 C32 165.00(13)
C8 C1 Si1 C32 -38.8(2)
Zr1 C1 Si1 C32 -119.85(9)
C2 C1 Si1 C31 50.50(15)
C8 C1 Si1 C31 -153.32(17)
Zr1 C1 Si1 C31 125.64(8)
C2 C1 Si1 C16 -76.94(14)
C8 C1 Si1 C16 79.24(17)
Zr1 C1 Si1 C16 -1.80(7)
